data_7243164
loop_
_publ_author_name
'Yang, Xue'
'Ren, Yixia'
'Chai, Hongmei'
'Hou, Xiufang'
'Wang, Zhixiang'
'Wang, Jijiang'

_publ_section_title
;
 Highly sensitive detection of nitrobenzene by a series of fluorescent 2D
 zinc(ii) metal--organic frameworks with a flexible triangular ligand
;
_journal_issue 39
_journal_name_full 'RSC Advances'
_journal_page_first 23975
_journal_page_last 23984
_journal_paper_doi 10.1039/D1RA03737D
_journal_volume 11
_journal_year 2021
_chemical_formula_moiety 'C34 H26 N6 O8.50 Zn2'
_chemical_formula_sum 'C34 H26 N6 O8.5 Zn2'
_chemical_formula_weight 785.35
_space_group_crystal_system triclinic
_space_group_IT_number 2
_space_group_name_Hall '-P 1'
_space_group_name_H-M_alt 'P -1'
_atom_sites_solution_hydrogens mixed
_audit_creation_method SHELXL-2014/7
_audit_update_record
;
2020-11-25 deposited with the CCDC.	2021-07-07 downloaded from the CCDC.
;
_cell_angle_alpha 86.764(7)
_cell_angle_beta 80.749(6)
_cell_angle_gamma 77.297(6)
_cell_formula_units_Z 2
_cell_length_a 10.203(4)
_cell_length_b 11.768(5)
_cell_length_c 14.073(6)
_cell_measurement_reflns_used 4616
_cell_measurement_temperature 296(2)
_cell_measurement_theta_max 28.45
_cell_measurement_theta_min 2.33
_cell_volume 1626.5(12)
_computing_structure_refinement 'SHELXL-2014/7 (Sheldrick, 2014)'
_diffrn_ambient_temperature 296(2)
_diffrn_measured_fraction_theta_full 0.989
_diffrn_measured_fraction_theta_max 0.921
_diffrn_measurement_device_type 'Bruker APEX-II CCD'
_diffrn_measurement_method '\f and \w scans'
_diffrn_radiation_type MoK\a
_diffrn_radiation_wavelength 0.71073
_diffrn_reflns_av_R_equivalents 0.0110
_diffrn_reflns_av_unetI/netI 0.0264
_diffrn_reflns_Laue_measured_fraction_full 0.989
_diffrn_reflns_Laue_measured_fraction_max 0.921
_diffrn_reflns_limit_h_max 13
_diffrn_reflns_limit_h_min -13
_diffrn_reflns_limit_k_max 15
_diffrn_reflns_limit_k_min -8
_diffrn_reflns_limit_l_max 18
_diffrn_reflns_limit_l_min -18
_diffrn_reflns_number 10394
_diffrn_reflns_point_group_measured_fraction_full 0.989
_diffrn_reflns_point_group_measured_fraction_max 0.921
_diffrn_reflns_theta_full 25.242
_diffrn_reflns_theta_max 28.569
_diffrn_reflns_theta_min 2.714
_exptl_absorpt_coefficient_mu 1.540
_exptl_absorpt_correction_T_max 0.735
_exptl_absorpt_correction_T_min 0.580
_exptl_absorpt_correction_type multi-scan
_exptl_crystal_density_diffrn 1.604
_exptl_crystal_description block
_exptl_crystal_F_000 800
_exptl_crystal_size_max 0.360
_exptl_crystal_size_mid 0.300
_exptl_crystal_size_min 0.200
_refine_diff_density_max 0.454
_refine_diff_density_min -0.401
_refine_diff_density_rms 0.056
_refine_ls_extinction_method none
_refine_ls_goodness_of_fit_ref 1.030
_refine_ls_hydrogen_treatment mixed
_refine_ls_matrix_type full
_refine_ls_number_parameters 452
_refine_ls_number_reflns 7641
_refine_ls_number_restraints 1
_refine_ls_restrained_S_all 1.030
_refine_ls_R_factor_all 0.0462
_refine_ls_R_factor_gt 0.0336
_refine_ls_shift/su_max 0.000
_refine_ls_shift/su_mean 0.000
_refine_ls_structure_factor_coef Fsqd
_refine_ls_weighting_details 'w=1/[\s^2^(Fo^2^)+(0.0300P)^2^+0.9813P] where P=(Fo^2^+2Fc^2^)/3'
_refine_ls_weighting_scheme calc
_refine_ls_wR_factor_gt 0.0743
_refine_ls_wR_factor_ref 0.0794
_reflns_Friedel_coverage 0.000
_reflns_number_gt 6129
_reflns_number_total 7641
_reflns_threshold_expression 'I > 2\s(I)'
_cod_data_source_file d1ra03737d2.cif
_cod_data_source_block t_CCDC1
_cod_original_cell_volume 1626.5(11)
_cod_original_formula_sum 'C34 H26 N6 O8.50 Zn2'
_cod_database_code 7243164
_shelx_shelxl_version_number 2014/7
_shelx_space_group_comment
;
The symmetry employed for this shelxl refinement is uniquely defined
by the following loop, which should always be used as a source of
symmetry information in preference to the above space-group names.
They are only intended as comments.
;
_shelx_estimated_absorpt_t_min 0.607
_shelx_estimated_absorpt_t_max 0.748

loop_
_space_group_symop_operation_xyz
'x, y, z'
'-x, -y, -z'

loop_
_atom_site_label
_atom_site_type_symbol
_atom_site_fract_x
_atom_site_fract_y
_atom_site_fract_z
_atom_site_U_iso_or_equiv
_atom_site_adp_type
_atom_site_occupancy
_atom_site_site_symmetry_order
_atom_site_calc_flag
_atom_site_refinement_flags_posn
_atom_site_refinement_flags_adp
_atom_site_refinement_flags_occupancy
_atom_site_disorder_assembly
_atom_site_disorder_group
Zn1 Zn -0.01621(2) -0.26654(2) 0.28626(2) 0.03505(7) Uani 1 1 d . . . . .
Zn2 Zn 0.05851(3) -0.00453(2) 0.19627(2) 0.03842(8) Uani 1 1 d . . . . .
O1 O -0.04757(16) 0.14337(15) 0.15439(13) 0.0470(4) Uani 1 1 d . . . . .
O2 O -0.22423(19) 0.10566(16) 0.25252(13) 0.0593(5) Uani 1 1 d . . . . .
O3 O -0.36001(18) 0.32346(15) 0.31549(11) 0.0512(5) Uani 1 1 d . . . . .
O4 O -0.11529(15) 0.28455(16) 0.62195(12) 0.0482(4) Uani 1 1 d . . . . .
O5 O -0.24313(17) 0.25470(19) 0.75648(13) 0.0585(5) Uani 1 1 d . . . . .
O6 O -0.70696(18) 0.2108(2) 0.75910(14) 0.0692(6) Uani 1 1 d . . . . .
O7 O -0.80878(14) 0.27023(15) 0.63266(12) 0.0443(4) Uani 1 1 d . . . . .
O8 O -0.03737(16) -0.12584(16) 0.21271(15) 0.0541(5) Uani 1 1 d D . . . .
N1 N 0.20523(18) -0.03061(16) 0.08133(13) 0.0379(4) Uani 1 1 d . . . . .
N2 N 0.38821(18) -0.09637(16) -0.01992(13) 0.0364(4) Uani 1 1 d . . . . .
N3 N 0.85949(19) -0.41138(19) -0.16558(18) 0.0526(6) Uani 1 1 d . . . . .
N4 N 0.97382(19) -0.57897(18) -0.22215(16) 0.0481(5) Uani 1 1 d . . . . .
N5 N 0.1323(2) 0.03815(19) 0.30947(14) 0.0482(5) Uani 1 1 d . . . . .
N6 N 0.2664(2) 0.04706(19) 0.41334(14) 0.0470(5) Uani 1 1 d . . . . .
C1 C -0.1709(2) 0.1677(2) 0.19375(16) 0.0373(5) Uani 1 1 d . . . . .
C2 C -0.2510(2) 0.2792(2) 0.15936(15) 0.0347(5) Uani 1 1 d . . . . .
C3 C -0.2339(2) 0.3074(2) 0.06248(17) 0.0456(6) Uani 1 1 d . . . . .
H3 H -0.1703 0.2576 0.0203 0.055 Uiso 1 1 calc R U . . .
C4 C -0.3088(3) 0.4075(3) 0.0272(2) 0.0606(8) Uani 1 1 d . . . . .
H4 H -0.2987 0.4240 -0.0386 0.073 Uiso 1 1 calc R U . . .
C5 C -0.3982(3) 0.4824(3) 0.0894(2) 0.0587(7) Uani 1 1 d . . . . .
H5 H -0.4476 0.5512 0.0656 0.070 Uiso 1 1 calc R U . . .
C6 C -0.4166(3) 0.4584(2) 0.18599(18) 0.0462(6) Uani 1 1 d . . . . .
H6 H -0.4771 0.5109 0.2277 0.055 Uiso 1 1 calc R U . . .
C7 C -0.3449(2) 0.3556(2) 0.22156(16) 0.0374(5) Uani 1 1 d . . . . .
C8 C -0.4528(2) 0.3998(2) 0.38022(17) 0.0439(6) Uani 1 1 d . . . . .
H8A H -0.5429 0.4134 0.3620 0.053 Uiso 1 1 calc R U . . .
H8B H -0.4259 0.4740 0.3788 0.053 Uiso 1 1 calc R U . . .
C9 C -0.4549(2) 0.34666(19) 0.47846(15) 0.0355(5) Uani 1 1 d . . . . .
C10 C -0.3409(2) 0.32945(19) 0.52369(16) 0.0355(5) Uani 1 1 d . . . . .
H10 H -0.2603 0.3455 0.4905 0.043 Uiso 1 1 calc R U . . .
C11 C -0.34634(19) 0.28885(18) 0.61732(15) 0.0321(4) Uani 1 1 d . . . . .
C12 C -0.46608(19) 0.26391(18) 0.66600(16) 0.0322(4) Uani 1 1 d . . . . .
H12 H -0.4704 0.2382 0.7299 0.039 Uiso 1 1 calc R U . . .
C13 C -0.57871(19) 0.27669(18) 0.62111(15) 0.0326(5) Uani 1 1 d . . . . .
C14 C -0.5717(2) 0.31825(19) 0.52747(16) 0.0357(5) Uani 1 1 d . . . . .
H14 H -0.6475 0.3273 0.4967 0.043 Uiso 1 1 calc R U . . .
C15 C -0.2273(2) 0.2742(2) 0.66980(17) 0.0374(5) Uani 1 1 d . . . . .
C16 C -0.7065(2) 0.2490(2) 0.67679(18) 0.0398(5) Uani 1 1 d . . . . .
C17 C 0.1974(2) 0.0298(2) -0.00446(17) 0.0435(5) Uani 1 1 d . . . . .
H17 H 0.1254 0.0894 -0.0171 0.052 Uiso 1 1 calc R U . . .
C18 C 0.3089(2) -0.0102(2) -0.06716(17) 0.0429(5) Uani 1 1 d . . . . .
H18 H 0.3286 0.0156 -0.1305 0.051 Uiso 1 1 calc R U . . .
C19 C 0.3204(2) -0.1062(2) 0.06915(16) 0.0388(5) Uani 1 1 d . . . . .
H19 H 0.3515 -0.1598 0.1159 0.047 Uiso 1 1 calc R U . . .
C20 C 0.5130(2) -0.17020(19) -0.05880(16) 0.0373(5) Uani 1 1 d . . . . .
C21 C 0.5378(2) -0.1947(2) -0.15464(18) 0.0448(6) Uani 1 1 d . . . . .
H21 H 0.4755 -0.1602 -0.1949 0.054 Uiso 1 1 calc R U . . .
C22 C 0.6561(2) -0.2710(2) -0.19119(19) 0.0502(6) Uani 1 1 d . . . . .
H22 H 0.6754 -0.2867 -0.2566 0.060 Uiso 1 1 calc R U . . .
C23 C 0.7442(2) -0.3230(2) -0.1308(2) 0.0469(6) Uani 1 1 d . . . . .
C24 C 0.7220(2) -0.2962(2) -0.0355(2) 0.0515(6) Uani 1 1 d . . . . .
H24 H 0.7853 -0.3301 0.0042 0.062 Uiso 1 1 calc R U . . .
C25 C 0.6060(2) -0.2191(2) 0.00102(19) 0.0479(6) Uani 1 1 d . . . . .
H25 H 0.5900 -0.1997 0.0657 0.058 Uiso 1 1 calc R U . . .
C26 C 0.9895(3) -0.4212(3) -0.1511(3) 0.0923(10) Uani 1 1 d . . . . .
H26 H 1.0239 -0.3672 -0.1221 0.111 Uiso 1 1 calc R U . . .
C27 C 1.0588(3) -0.5236(3) -0.1868(3) 0.0923(10) Uani 1 1 d . . . . .
H27 H 1.1513 -0.5527 -0.1873 0.111 Uiso 1 1 calc R U . . .
C28 C 0.8553(2) -0.5090(2) -0.20716(18) 0.0440(6) Uani 1 1 d . . . . .
H28 H 0.7767 -0.5252 -0.2236 0.053 Uiso 1 1 calc R U . . .
C29 C 0.0601(3) 0.1036(4) 0.3849(2) 0.0833(12) Uani 1 1 d . . . . .
H29 H -0.0317 0.1390 0.3908 0.100 Uiso 1 1 calc R U . . .
C30 C 0.1415(3) 0.1091(4) 0.4490(2) 0.0866(12) Uani 1 1 d . . . . .
H30 H 0.1172 0.1480 0.5070 0.104 Uiso 1 1 calc R U . . .
C31 C 0.2553(2) 0.0072(2) 0.32924(17) 0.0424(5) Uani 1 1 d . . . . .
H31 H 0.3272 -0.0377 0.2892 0.051 Uiso 1 1 calc R U . . .
C32 C 0.3854(2) 0.0241(2) 0.45795(16) 0.0421(5) Uani 1 1 d . . . . .
C33 C 0.5069(3) 0.0370(2) 0.40631(17) 0.0506(6) Uani 1 1 d . . . . .
H33 H 0.5111 0.0623 0.3423 0.061 Uiso 1 1 calc R U . . .
C34 C 0.6224(3) 0.0131(2) 0.44815(18) 0.0502(6) Uani 1 1 d . . . . .
H34 H 0.7050 0.0220 0.4131 0.060 Uiso 1 1 calc R U . . .
H8 H -0.1162(11) -0.100(2) 0.225(2) 0.060 Uiso 1 1 d D U . . .
O9 O 0.1331(13) 0.4282(12) 0.4318(10) 0.254(5) Uiso 0.5 1 d . . P . .

loop_
_atom_site_aniso_label
_atom_site_aniso_U_11
_atom_site_aniso_U_22
_atom_site_aniso_U_33
_atom_site_aniso_U_23
_atom_site_aniso_U_13
_atom_site_aniso_U_12
Zn1 0.02634(12) 0.03802(15) 0.04140(15) -0.00755(11) -0.00538(10) -0.00632(10)
Zn2 0.03651(14) 0.04155(16) 0.03664(15) -0.00822(11) -0.00140(11) -0.00830(11)
O1 0.0328(8) 0.0442(10) 0.0601(11) -0.0057(8) -0.0021(7) -0.0022(7)
O2 0.0617(11) 0.0467(11) 0.0508(11) 0.0097(9) 0.0146(9) 0.0087(9)
O3 0.0614(11) 0.0450(10) 0.0327(9) -0.0022(7) -0.0014(8) 0.0154(8)
O4 0.0241(7) 0.0704(12) 0.0521(10) 0.0012(9) -0.0095(7) -0.0124(7)
O5 0.0385(9) 0.1005(16) 0.0429(10) 0.0039(10) -0.0150(8) -0.0237(10)
O6 0.0388(10) 0.1241(19) 0.0508(12) 0.0161(12) -0.0087(8) -0.0338(11)
O7 0.0213(7) 0.0605(11) 0.0516(10) -0.0099(8) -0.0057(6) -0.0077(7)
O8 0.0263(8) 0.0507(11) 0.0865(14) 0.0162(10) -0.0159(9) -0.0100(8)
N1 0.0354(9) 0.0386(10) 0.0377(10) -0.0086(8) -0.0006(8) -0.0055(8)
N2 0.0348(9) 0.0376(10) 0.0352(10) -0.0085(8) 0.0014(7) -0.0074(8)
N3 0.0320(10) 0.0451(12) 0.0801(16) -0.0271(11) 0.0037(10) -0.0095(9)
N4 0.0304(9) 0.0474(12) 0.0669(14) -0.0221(10) -0.0020(9) -0.0080(9)
N5 0.0488(12) 0.0542(13) 0.0400(11) -0.0152(10) -0.0086(9) -0.0026(10)
N6 0.0490(11) 0.0536(13) 0.0376(11) -0.0134(9) -0.0093(9) -0.0041(10)
C1 0.0370(11) 0.0401(12) 0.0325(11) -0.0089(10) -0.0039(9) -0.0025(10)
C2 0.0302(10) 0.0400(12) 0.0345(11) -0.0013(9) -0.0054(8) -0.0088(9)
C3 0.0413(12) 0.0609(16) 0.0369(12) -0.0006(11) -0.0052(10) -0.0163(12)
C4 0.0650(17) 0.078(2) 0.0391(14) 0.0183(14) -0.0138(13) -0.0173(16)
C5 0.0624(17) 0.0539(17) 0.0589(17) 0.0177(14) -0.0213(14) -0.0069(14)
C6 0.0476(13) 0.0395(13) 0.0498(14) 0.0006(11) -0.0132(11) -0.0018(11)
C7 0.0377(11) 0.0378(12) 0.0367(12) 0.0010(9) -0.0081(9) -0.0065(9)
C8 0.0414(12) 0.0435(13) 0.0412(13) -0.0081(10) -0.0059(10) 0.0045(10)
C9 0.0330(10) 0.0370(12) 0.0341(11) -0.0089(9) -0.0060(9) 0.0005(9)
C10 0.0247(9) 0.0404(12) 0.0398(12) -0.0072(10) -0.0008(8) -0.0047(9)
C11 0.0229(9) 0.0339(11) 0.0393(11) -0.0074(9) -0.0064(8) -0.0029(8)
C12 0.0248(9) 0.0352(11) 0.0363(11) -0.0069(9) -0.0054(8) -0.0036(8)
C13 0.0214(9) 0.0353(11) 0.0400(12) -0.0116(9) -0.0037(8) -0.0019(8)
C14 0.0249(9) 0.0407(12) 0.0418(12) -0.0135(10) -0.0095(9) -0.0011(9)
C15 0.0270(10) 0.0400(12) 0.0472(14) -0.0080(10) -0.0090(9) -0.0072(9)
C16 0.0239(10) 0.0476(14) 0.0479(14) -0.0113(11) -0.0028(9) -0.0069(9)
C17 0.0428(12) 0.0408(13) 0.0434(13) -0.0034(10) -0.0050(10) -0.0020(10)
C18 0.0489(13) 0.0402(13) 0.0371(12) -0.0007(10) -0.0026(10) -0.0069(11)
C19 0.0379(11) 0.0417(13) 0.0356(12) -0.0051(10) -0.0031(9) -0.0064(10)
C20 0.0324(10) 0.0359(12) 0.0427(12) -0.0103(10) 0.0024(9) -0.0090(9)
C21 0.0393(12) 0.0487(14) 0.0447(14) -0.0066(11) 0.0017(10) -0.0104(11)
C22 0.0432(13) 0.0576(16) 0.0481(15) -0.0187(12) 0.0083(11) -0.0140(12)
C23 0.0325(11) 0.0397(13) 0.0671(17) -0.0203(12) 0.0054(11) -0.0094(10)
C24 0.0389(12) 0.0508(15) 0.0649(17) -0.0160(13) -0.0104(12) -0.0045(11)
C25 0.0437(13) 0.0501(15) 0.0493(14) -0.0161(12) -0.0031(11) -0.0079(11)
C26 0.0321(10) 0.0850(18) 0.164(3) -0.0721(18) -0.0071(13) -0.0104(10)
C27 0.0321(10) 0.0850(18) 0.164(3) -0.0721(18) -0.0071(13) -0.0104(10)
C28 0.0320(11) 0.0461(14) 0.0550(15) -0.0183(11) -0.0019(10) -0.0101(10)
C29 0.0523(17) 0.124(3) 0.063(2) -0.048(2) -0.0126(14) 0.0179(18)
C30 0.0633(19) 0.130(3) 0.0570(18) -0.054(2) -0.0112(15) 0.014(2)
C31 0.0486(13) 0.0396(13) 0.0369(12) -0.0095(10) -0.0072(10) -0.0023(10)
C32 0.0506(13) 0.0428(13) 0.0349(12) -0.0061(10) -0.0098(10) -0.0101(11)
C33 0.0626(16) 0.0618(17) 0.0299(12) 0.0054(11) -0.0089(11) -0.0188(13)
C34 0.0499(14) 0.0678(18) 0.0359(13) -0.0010(12) -0.0037(11) -0.0207(13)

loop_
_atom_type_symbol
_atom_type_description
_atom_type_scat_dispersion_real
_atom_type_scat_dispersion_imag
_atom_type_scat_source
C C 0.0033 0.0016 'International Tables Vol C Tables 4.2.6.8 and 6.1.1.4'
H H 0.0000 0.0000 'International Tables Vol C Tables 4.2.6.8 and 6.1.1.4'
N N 0.0061 0.0033 'International Tables Vol C Tables 4.2.6.8 and 6.1.1.4'
O O 0.0106 0.0060 'International Tables Vol C Tables 4.2.6.8 and 6.1.1.4'
Zn Zn 0.2839 1.4301 'International Tables Vol C Tables 4.2.6.8 and 6.1.1.4'

loop_
_geom_angle_atom_site_label_1
_geom_angle_atom_site_label_2
_geom_angle_atom_site_label_3
_geom_angle
_geom_angle_site_symmetry_1
_geom_angle_site_symmetry_3
_geom_angle_publ_flag
O8 Zn1 O7 107.99(7) . 2_456 ?
O8 Zn1 O4 115.54(8) . 2_556 ?
O7 Zn1 O4 104.64(7) 2_456 2_556 ?
O8 Zn1 N4 120.84(10) . 2_645 ?
O7 Zn1 N4 101.55(8) 2_456 2_645 ?
O4 Zn1 N4 104.35(8) 2_556 2_645 ?
O8 Zn2 O1 113.63(8) . . ?
O8 Zn2 N5 118.07(9) . . ?
O1 Zn2 N5 103.62(8) . . ?
O8 Zn2 N1 111.20(9) . . ?
O1 Zn2 N1 98.28(8) . . ?
N5 Zn2 N1 110.05(9) . . ?
C1 O1 Zn2 115.17(16) . . ?
C7 O3 C8 117.77(18) . . ?
C15 O4 Zn1 107.06(15) . 2_556 ?
C16 O7 Zn1 115.13(16) . 2_456 ?
Zn2 O8 Zn1 132.74(10) . . ?
Zn2 O8 H8 111(2) . . ?
Zn1 O8 H8 102(2) . . ?
C19 N1 C17 106.01(19) . . ?
C19 N1 Zn2 129.87(17) . . ?
C17 N1 Zn2 124.07(15) . . ?
C19 N2 C18 107.06(19) . . ?
C19 N2 C20 125.5(2) . . ?
C18 N2 C20 127.2(2) . . ?
C28 N3 C26 106.6(2) . . ?
C28 N3 C23 125.5(2) . . ?
C26 N3 C23 127.4(2) . . ?
C28 N4 C27 105.1(2) . . ?
C28 N4 Zn1 125.79(16) . 2_645 ?
C27 N4 Zn1 129.12(18) . 2_645 ?
C31 N5 C29 105.3(2) . . ?
C31 N5 Zn2 128.42(16) . . ?
C29 N5 Zn2 126.23(19) . . ?
C31 N6 C30 106.4(2) . . ?
C31 N6 C32 126.1(2) . . ?
C30 N6 C32 127.4(2) . . ?
O2 C1 O1 124.7(2) . . ?
O2 C1 C2 120.9(2) . . ?
O1 C1 C2 114.5(2) . . ?
C3 C2 C7 118.6(2) . . ?
C3 C2 C1 119.2(2) . . ?
C7 C2 C1 122.2(2) . . ?
C4 C3 C2 121.1(2) . . ?
C4 C3 H3 119.4 . . ?
C2 C3 H3 119.4 . . ?
C5 C4 C3 119.4(2) . . ?
C5 C4 H4 120.3 . . ?
C3 C4 H4 120.3 . . ?
C4 C5 C6 121.1(3) . . ?
C4 C5 H5 119.4 . . ?
C6 C5 H5 119.4 . . ?
C5 C6 C7 119.7(2) . . ?
C5 C6 H6 120.2 . . ?
C7 C6 H6 120.2 . . ?
O3 C7 C6 123.5(2) . . ?
O3 C7 C2 116.54(19) . . ?
C6 C7 C2 120.0(2) . . ?
O3 C8 C9 108.70(18) . . ?
O3 C8 H8A 109.9 . . ?
C9 C8 H8A 109.9 . . ?
O3 C8 H8B 109.9 . . ?
C9 C8 H8B 109.9 . . ?
H8A C8 H8B 108.3 . . ?
C14 C9 C10 119.0(2) . . ?
C14 C9 C8 120.5(2) . . ?
C10 C9 C8 120.4(2) . . ?
C11 C10 C9 120.3(2) . . ?
C11 C10 H10 119.8 . . ?
C9 C10 H10 119.8 . . ?
C10 C11 C12 119.57(18) . . ?
C10 C11 C15 121.80(19) . . ?
C12 C11 C15 118.6(2) . . ?
C13 C12 C11 120.8(2) . . ?
C13 C12 H12 119.6 . . ?
C11 C12 H12 119.6 . . ?
C12 C13 C14 118.76(19) . . ?
C12 C13 C16 119.0(2) . . ?
C14 C13 C16 122.21(19) . . ?
C9 C14 C13 121.45(19) . . ?
C9 C14 H14 119.3 . . ?
C13 C14 H14 119.3 . . ?
O5 C15 O4 123.1(2) . . ?
O5 C15 C11 119.1(2) . . ?
O4 C15 C11 117.8(2) . . ?
O6 C16 O7 124.9(2) . . ?
O6 C16 C13 119.7(2) . . ?
O7 C16 C13 115.4(2) . . ?
C18 C17 N1 109.6(2) . . ?
C18 C17 H17 125.2 . . ?
N1 C17 H17 125.2 . . ?
C17 C18 N2 106.4(2) . . ?
C17 C18 H18 126.8 . . ?
N2 C18 H18 126.8 . . ?
N1 C19 N2 111.0(2) . . ?
N1 C19 H19 124.5 . . ?
N2 C19 H19 124.5 . . ?
C21 C20 C25 120.7(2) . . ?
C21 C20 N2 119.6(2) . . ?
C25 C20 N2 119.7(2) . . ?
C20 C21 C22 119.4(2) . . ?
C20 C21 H21 120.3 . . ?
C22 C21 H21 120.3 . . ?
C23 C22 C21 119.4(2) . . ?
C23 C22 H22 120.3 . . ?
C21 C22 H22 120.3 . . ?
C22 C23 C24 121.4(2) . . ?
C22 C23 N3 120.0(2) . . ?
C24 C23 N3 118.6(2) . . ?
C23 C24 C25 119.5(3) . . ?
C23 C24 H24 120.3 . . ?
C25 C24 H24 120.3 . . ?
C24 C25 C20 119.5(2) . . ?
C24 C25 H25 120.3 . . ?
C20 C25 H25 120.3 . . ?
C27 C26 N3 106.4(3) . . ?
C27 C26 H26 126.8 . . ?
N3 C26 H26 126.8 . . ?
C26 C27 N4 109.9(3) . . ?
C26 C27 H27 125.1 . . ?
N4 C27 H27 125.1 . . ?
N4 C28 N3 112.1(2) . . ?
N4 C28 H28 124.0 . . ?
N3 C28 H28 124.0 . . ?
C30 C29 N5 109.4(3) . . ?
C30 C29 H29 125.3 . . ?
N5 C29 H29 125.3 . . ?
C29 C30 N6 106.8(2) . . ?
C29 C30 H30 126.6 . . ?
N6 C30 H30 126.6 . . ?
N5 C31 N6 112.1(2) . . ?
N5 C31 H31 124.0 . . ?
N6 C31 H31 124.0 . . ?
C34 C32 C33 120.5(2) 2_656 . ?
C34 C32 N6 119.4(2) 2_656 . ?
C33 C32 N6 120.1(2) . . ?
C32 C33 C34 120.5(2) . . ?
C32 C33 H33 119.8 . . ?
C34 C33 H33 119.8 . . ?
C32 C34 C33 119.0(2) 2_656 . ?
C32 C34 H34 120.5 2_656 . ?
C33 C34 H34 120.5 . . ?

loop_
_geom_bond_atom_site_label_1
_geom_bond_atom_site_label_2
_geom_bond_distance
_geom_bond_site_symmetry_2
_geom_bond_publ_flag
Zn1 O8 1.8923(19) . ?
Zn1 O7 1.9662(16) 2_456 ?
Zn1 O4 1.9786(16) 2_556 ?
Zn1 N4 2.005(2) 2_645 ?
Zn2 O8 1.8848(19) . ?
Zn2 O1 1.9517(18) . ?
Zn2 N5 2.000(2) . ?
Zn2 N1 2.0067(19) . ?
O1 C1 1.268(3) . ?
O2 C1 1.215(3) . ?
O3 C7 1.348(3) . ?
O3 C8 1.405(3) . ?
O4 C15 1.257(3) . ?
O4 Zn1 1.9786(16) 2_556 ?
O5 C15 1.220(3) . ?
O6 C16 1.218(3) . ?
O7 C16 1.271(3) . ?
O7 Zn1 1.9662(16) 2_456 ?
O8 H8 0.788(10) . ?
N1 C19 1.301(3) . ?
N1 C17 1.371(3) . ?
N2 C19 1.343(3) . ?
N2 C18 1.364(3) . ?
N2 C20 1.421(3) . ?
N3 C28 1.330(3) . ?
N3 C26 1.354(3) . ?
N3 C23 1.428(3) . ?
N4 C28 1.298(3) . ?
N4 C27 1.360(3) . ?
N4 Zn1 2.005(2) 2_645 ?
N5 C31 1.298(3) . ?
N5 C29 1.362(3) . ?
N6 C31 1.328(3) . ?
N6 C30 1.354(3) . ?
N6 C32 1.423(3) . ?
C1 C2 1.486(3) . ?
C2 C3 1.377(3) . ?
C2 C7 1.390(3) . ?
C3 C4 1.371(4) . ?
C3 H3 0.9300 . ?
C4 C5 1.360(4) . ?
C4 H4 0.9300 . ?
C5 C6 1.365(4) . ?
C5 H5 0.9300 . ?
C6 C7 1.382(3) . ?
C6 H6 0.9300 . ?
C8 C9 1.484(3) . ?
C8 H8A 0.9700 . ?
C8 H8B 0.9700 . ?
C9 C14 1.375(3) . ?
C9 C10 1.385(3) . ?
C10 C11 1.373(3) . ?
C10 H10 0.9300 . ?
C11 C12 1.383(3) . ?
C11 C15 1.494(3) . ?
C12 C13 1.374(3) . ?
C12 H12 0.9300 . ?
C13 C14 1.376(3) . ?
C13 C16 1.499(3) . ?
C14 H14 0.9300 . ?
C17 C18 1.335(3) . ?
C17 H17 0.9300 . ?
C18 H18 0.9300 . ?
C19 H19 0.9300 . ?
C20 C21 1.367(3) . ?
C20 C25 1.379(3) . ?
C21 C22 1.379(3) . ?
C21 H21 0.9300 . ?
C22 C23 1.360(4) . ?
C22 H22 0.9300 . ?
C23 C24 1.366(4) . ?
C24 C25 1.369(3) . ?
C24 H24 0.9300 . ?
C25 H25 0.9300 . ?
C26 C27 1.335(4) . ?
C26 H26 0.9300 . ?
C27 H27 0.9300 . ?
C28 H28 0.9300 . ?
C29 C30 1.333(4) . ?
C29 H29 0.9300 . ?
C30 H30 0.9300 . ?
C31 H31 0.9300 . ?
C32 C34 1.364(3) 2_656 ?
C32 C33 1.367(4) . ?
C33 C34 1.368(4) . ?
C33 H33 0.9300 . ?
C34 C32 1.364(3) 2_656 ?
C34 H34 0.9300 . ?
